data_7056088
loop_
_publ_author_name
'Boinski, Tomasz'
'Szumna, Agnieszka'

_publ_section_title
;
 Hybrid[4]arenes with anthracene units and tuneable cavities
;
_journal_issue 9
_journal_name_full 'New J. Chem.'
_journal_page_first 3387
_journal_paper_doi 10.1039/C7NJ00039A
_journal_volume 41
_journal_year 2017
_chemical_formula_moiety 'C56 H56 O12, C H Cl3'
_chemical_formula_sum 'C57 H57 Cl3 O12'
_chemical_formula_weight 1040.37
_chemical_name_systematic
;
 ?
;
_space_group_crystal_system monoclinic
_space_group_IT_number 15
_space_group_name_Hall '-C 2yc'
_space_group_name_H-M_alt 'C 1 2/c 1'
_symmetry_space_group_name_Hall '-C 2yc'
_symmetry_space_group_name_H-M 'C 1 2/c 1'
_atom_sites_solution_hydrogens geom
_audit_creation_date 2016-12-06
_audit_creation_method
;
Olex2 1.2
(compiled 2016.11.07 svn.r3352 for OlexSys, GUI svn.r5261)
;
_audit_update_record
;
2017-01-02 deposited with the CCDC.
2017-03-23 downloaded from the CCDC.
;
_cell_angle_alpha 90
_cell_angle_beta 102.451(11)
_cell_angle_gamma 90
_cell_formula_units_Z 4
_cell_length_a 12.6563(10)
_cell_length_b 17.4377(17)
_cell_length_c 23.663(3)
_cell_measurement_reflns_used 8910
_cell_measurement_temperature 173(2)
_cell_measurement_theta_max 71.903
_cell_measurement_theta_min 3.826
_cell_volume 5099.5(9)
_computing_cell_refinement 'Bruker SAINT'
_computing_data_collection 'Bruker APEX2'
_computing_data_reduction 'Bruker SAINT'
_computing_molecular_graphics 'Olex2 (Dolomanov et al., 2009)'
_computing_publication_material 'Olex2 (Dolomanov et al., 2009)'
_computing_structure_refinement 'ShelXL (Sheldrick, 2015)'
_diffrn_ambient_temperature 173.15
_diffrn_measured_fraction_theta_full 0.998
_diffrn_measured_fraction_theta_max 0.978
_diffrn_measurement_device_type 'Bruker APEX-II CCD'
_diffrn_measurement_method '\f and \w scans'
_diffrn_radiation_type CuK\a
_diffrn_radiation_wavelength 1.54184
_diffrn_reflns_av_R_equivalents 0.0208
_diffrn_reflns_av_unetI/netI 0.0373
_diffrn_reflns_Laue_measured_fraction_full 0.998
_diffrn_reflns_Laue_measured_fraction_max 0.978
_diffrn_reflns_limit_h_max 15
_diffrn_reflns_limit_h_min -10
_diffrn_reflns_limit_k_max 21
_diffrn_reflns_limit_k_min -20
_diffrn_reflns_limit_l_max 28
_diffrn_reflns_limit_l_min -28
_diffrn_reflns_number 8910
_diffrn_reflns_point_group_measured_fraction_full 0.998
_diffrn_reflns_point_group_measured_fraction_max 0.978
_diffrn_reflns_theta_full 67.684
_diffrn_reflns_theta_max 71.903
_diffrn_reflns_theta_min 3.826
_exptl_absorpt_coefficient_mu 2.159
_exptl_crystal_colour colouless
_exptl_crystal_density_diffrn 1.355
_exptl_crystal_description prism
_exptl_crystal_F_000 2184
_exptl_crystal_recrystallization_method 'Re-crystallisation from solvent: chloroform'
_exptl_crystal_size_max 0.25
_exptl_crystal_size_mid 0.25
_exptl_crystal_size_min 0.15
_refine_diff_density_max 0.558
_refine_diff_density_min -0.386
_refine_diff_density_rms 0.073
_refine_ls_extinction_coef 0.0004(2)
_refine_ls_extinction_expression Fc^*^=kFc[1+0.001xFc^2^\l^3^/sin(2\q)]^-1/4^
_refine_ls_extinction_method SHELXL
_refine_ls_goodness_of_fit_ref 1.345
_refine_ls_hydrogen_treatment constr
_refine_ls_matrix_type full
_refine_ls_number_parameters 360
_refine_ls_number_reflns 4904
_refine_ls_number_restraints 18
_refine_ls_restrained_S_all 1.355
_refine_ls_R_factor_all 0.1737
_refine_ls_R_factor_gt 0.1234
_refine_ls_shift/su_max 0.000
_refine_ls_shift/su_mean 0.000
_refine_ls_structure_factor_coef Fsqd
_refine_ls_weighting_details 'w=1/[\s^2^(Fo^2^)+(0.2000P)^2^] where P=(Fo^2^+2Fc^2^)/3'
_refine_ls_weighting_scheme calc
_refine_ls_wR_factor_gt 0.3838
_refine_ls_wR_factor_ref 0.4288
_reflns_Friedel_coverage 0.000
_reflns_number_gt 2501
_reflns_number_total 4904
_reflns_threshold_expression 'I > 2\s(I)'
_cod_data_source_file c7nj00039a2.cif
_cod_data_source_block tb_ant
_cod_depositor_comments 'Adding full bibliography for 7056088.cif.'
_cod_original_cell_volume 5099.6(10)
_cod_database_code 7056088
_shelxl_version_number 2013-4
_shelx_space_group_comment
;
The symmetry employed for this shelxl refinement is uniquely defined
by the following loop, which should always be used as a source of
symmetry information in preference to the above space-group names.
They are only intended as comments.
;
_olex2_refinement_description
;
1. Fixed Uiso
 At 1.2 times of:
  All C(H) groups, All C(H,H) groups
 At 1.5 times of:
  All C(H,H,H) groups
2. Restrained distances
 Cl4-C1C = Cl2-C1C = Cl3-C1C
 1.7 with sigma of 0.02
 O22-C34 = O22-C34A
 1.44 with sigma of 0.02
 Cl2-Cl4
 2.7 with sigma of 0.04
 Cl3-Cl4
 2.7 with sigma of 0.04
 Cl3-Cl2
 2.7 with sigma of 0.04
 C24-C34
 2.4 with sigma of 0.04
 C34A-C24
 2.4 with sigma of 0.04
3. Rigid bond restraints
 Cl3, Cl2, C1C, Cl4
 with sigma for 1-2 distances of 0.01 and sigma for 1-3 distances of 0.01
 C34, O22
 with sigma for 1-2 distances of 0.01 and sigma for 1-3 distances of 0.01
 C34A, O22
 with sigma for 1-2 distances of 0.01 and sigma for 1-3 distances of 0.01
4. Others
 Sof(C34A)=Sof(H34D)=Sof(H34E)=Sof(H34F)=1-FVAR(1)
 Sof(C34)=Sof(H34A)=Sof(H34B)=Sof(H34C)=FVAR(1)
 Fixed Sof: Cl3(0.5) Cl2(0.5) C1C(0.5) H1C(0.5) Cl4(0.5)
5.a Ternary CH refined with riding coordinates:
 C1C(H1C)
5.b Secondary CH2 refined with riding coordinates:
 C16(H16A,H16B), C21(H21A,H21B)
5.c Aromatic/amide H refined with riding coordinates:
 C8(H8), C10(H10), C15(H15), C20(H20), C23(H23), C29(H29)
5.d Idealised Me refined with riding coordinates:
 C35(H35A,H35B,H35C)
5.e Idealised Me refined as rotating group:
 C31(H31A,H31B,H31C), C32(H32A,H32B,H32C), C33(H33A,H33B,H33C), C34(H34A,H34B,
 H34C), C39(H39A,H39B,H39C), C34A(H34D,H34E,H34F)
;
_olex2_submission_special_instructions 'No special instructions were received'

loop_
_space_group_symop_operation_xyz
'x, y, z'
'-x, y, -z+1/2'
'x+1/2, y+1/2, z'
'-x+1/2, y+1/2, -z+1/2'
'-x, -y, -z'
'x, -y, z-1/2'
'-x+1/2, -y+1/2, -z'
'x+1/2, -y+1/2, z-1/2'

loop_
_atom_site_label
_atom_site_type_symbol
_atom_site_fract_x
_atom_site_fract_y
_atom_site_fract_z
_atom_site_U_iso_or_equiv
_atom_site_adp_type
_atom_site_occupancy
_atom_site_site_symmetry_order
_atom_site_calc_flag
_atom_site_refinement_flags_posn
_atom_site_refinement_flags_adp
_atom_site_refinement_flags_occupancy
_atom_site_disorder_assembly
_atom_site_disorder_group
O3 O 0.8508(5) 0.0375(3) 0.5324(2) 0.1144(16) Uani 1 1 d . . . . .
O4 O 0.8604(5) 0.0122(3) 0.2222(2) 0.1159(16) Uani 1 1 d . . . . .
C0AA C 0.6877(7) 0.1103(4) 0.5243(3) 0.0982(19) Uani 1 1 d . . . . .
C6 C 0.6963(7) 0.0028(3) 0.4594(3) 0.0999(19) Uani 1 1 d . . . . .
C7 C 0.6674(9) 0.2137(4) 0.5913(3) 0.116(3) Uani 1 1 d . . . . .
C8 C 0.7326(7) 0.1579(4) 0.5713(3) 0.110(2) Uani 1 1 d . . . . .
H8 H 0.8067 0.1528 0.5897 0.132 Uiso 1 1 calc R . . . .
C9 C 0.7117(10) 0.2623(5) 0.6412(3) 0.131(3) Uani 1 1 d . . . . .
C10 C 0.5851(8) 0.0168(4) 0.4324(3) 0.112(2) Uani 1 1 d . . . . .
H10 H 0.5503 -0.0148 0.4012 0.135 Uiso 1 1 calc R . . . .
C11 C 0.5794(7) 0.1217(4) 0.4979(3) 0.106(2) Uani 1 1 d . . . . .
C12 C 0.5554(7) 0.2246(4) 0.5625(3) 0.107(2) Uani 1 1 d . . . . .
O13 O 0.4228(5) 0.0905(4) 0.4260(3) 0.134(2) Uani 1 1 d . . . . .
O14 O 0.8150(7) 0.2480(4) 0.6678(3) 0.141(2) Uani 1 1 d . . . . .
C15 C 0.8219(5) -0.0849(4) 0.2884(3) 0.0976(18) Uani 1 1 d . . . . .
H15 H 0.8316 -0.1253 0.2631 0.117 Uiso 1 1 calc R . . . .
C16 C 0.7547(8) -0.0630(4) 0.4375(3) 0.116(2) Uani 1 1 d . . . . .
H16A H 0.7081 -0.1092 0.4330 0.140 Uiso 1 1 calc R . . . .
H16B H 0.8217 -0.0748 0.4665 0.140 Uiso 1 1 calc R . . . .
C17 C 0.7474(7) 0.0493(4) 0.5041(3) 0.103(2) Uani 1 1 d . . . . .
C18 C 0.6415(10) 0.3149(4) 0.6594(3) 0.124(3) Uani 1 1 d . . . . .
O19 O 1.1128(6) 0.2110(4) 0.4459(3) 0.139(2) Uani 1 1 d . . . . .
C20 C 0.7936(9) 0.0301(4) 0.3618(3) 0.131(3) Uani 1 1 d . . . . .
H20 H 0.7852 0.0702 0.3876 0.158 Uiso 1 1 calc R . . . .
C21 C 0.6846(14) 0.3670(5) 0.7104(4) 0.181(5) Uani 1 1 d . . . . .
H21A H 0.6389 0.3619 0.7393 0.217 Uiso 1 1 calc R . . . .
H21B H 0.7591 0.3512 0.7290 0.217 Uiso 1 1 calc R . . . .
O22 O 0.7860(7) -0.1746(3) 0.3598(3) 0.154(3) Uani 1 1 d D U . . .
C23 C 0.5338(9) 0.3217(5) 0.6293(4) 0.126(3) Uani 1 1 d . . . . .
H23 H 0.4899 0.3593 0.6420 0.151 Uiso 1 1 calc R . . . .
C24 C 0.7960(6) -0.1011(4) 0.3414(3) 0.0994(18) Uani 1 1 d D . . . .
C25 C 0.8335(6) -0.0096(4) 0.2730(3) 0.1023(19) Uani 1 1 d . . . . .
C26 C 0.5312(7) 0.0723(5) 0.4503(3) 0.108(2) Uani 1 1 d . . . . .
C27 C 0.7839(7) -0.0445(4) 0.3797(3) 0.105(2) Uani 1 1 d . . . . .
C28 C 0.4903(8) 0.2799(4) 0.5850(4) 0.117(2) Uani 1 1 d . . . . .
C29 C 0.5148(7) 0.1783(5) 0.5164(4) 0.112(2) Uani 1 1 d . . . . .
H29 H 0.4417 0.1843 0.4964 0.134 Uiso 1 1 calc R . . . .
C30 C 0.8148(9) 0.0504(5) 0.3086(3) 0.131(3) Uani 1 1 d . . . . .
C31 C 0.8767(7) -0.0461(5) 0.1832(3) 0.118(2) Uani 1 1 d . . . . .
H31A H 0.9391 -0.0775 0.2013 0.177 Uiso 1 1 calc GR . . . .
H31B H 0.8902 -0.0227 0.1478 0.177 Uiso 1 1 calc GR . . . .
H31C H 0.8120 -0.0785 0.1736 0.177 Uiso 1 1 calc GR . . . .
C32 C 0.3675(8) 0.0444(5) 0.3777(4) 0.137(3) Uani 1 1 d . . . . .
H32A H 0.4025 0.0513 0.3449 0.205 Uiso 1 1 calc GR . . . .
H32B H 0.2917 0.0606 0.3664 0.205 Uiso 1 1 calc GR . . . .
H32C H 0.3708 -0.0097 0.3890 0.205 Uiso 1 1 calc GR . . . .
C33 C 0.9266(7) 0.0877(5) 0.5145(5) 0.131(3) Uani 1 1 d . . . . .
H33A H 0.9488 0.0659 0.4807 0.197 Uiso 1 1 calc GR . . . .
H33B H 0.9902 0.0938 0.5461 0.197 Uiso 1 1 calc GR . . . .
H33C H 0.8928 0.1378 0.5043 0.197 Uiso 1 1 calc GR . . . .
C34 C 0.761(4) -0.2319(11) 0.3126(8) 0.190(15) Uani 0.59(4) 1 d D U P A 1
H34A H 0.7126 -0.2091 0.2789 0.284 Uiso 0.59(4) 1 calc GR . P A 1
H34B H 0.7261 -0.2765 0.3258 0.284 Uiso 0.59(4) 1 calc GR . P A 1
H34C H 0.8284 -0.2480 0.3019 0.284 Uiso 0.59(4) 1 calc GR . P A 1
C35 C 1.1835(10) 0.1603(8) 0.4258(5) 0.182(5) Uani 1 1 d . . . . .
H35A H 1.2029 0.1180 0.4533 0.272 Uiso 1 1 calc R . . . .
H35B H 1.2492 0.1879 0.4222 0.272 Uiso 1 1 calc R . . . .
H35C H 1.1476 0.1398 0.3880 0.272 Uiso 1 1 calc R . . . .
C39 C 0.8888(9) 0.2855(9) 0.6453(5) 0.183(5) Uani 1 1 d . . . . .
H39A H 0.9345 0.3166 0.6755 0.275 Uiso 1 1 calc GR . . . .
H39B H 0.8520 0.3188 0.6138 0.275 Uiso 1 1 calc GR . . . .
H39C H 0.9339 0.2483 0.6302 0.275 Uiso 1 1 calc GR . . . .
Cl3 Cl 0.4554(13) -0.1284(7) 0.2996(6) 0.132(4) Uani 0.5 1 d D U P B -1
Cl2 Cl 0.5448(3) 0.0051(2) 0.25703(15) 0.1117(12) Uani 0.5 1 d D U P B -1
C1C C 0.4639(9) -0.0754(6) 0.2387(5) 0.093(3) Uani 0.5 1 d D U P B -1
H1C H 0.3895 -0.0578 0.2199 0.111 Uiso 0.5 1 calc R . P B -1
Cl4 Cl 0.5129(13) -0.1327(6) 0.1887(5) 0.139(4) Uani 0.5 1 d D U P B -1
C34A C 0.846(5) -0.2298(15) 0.334(3) 0.27(3) Uani 0.41(4) 1 d D U P A 2
H34D H 0.7985 -0.2536 0.3003 0.400 Uiso 0.41(4) 1 calc GR . P A 2
H34E H 0.8758 -0.2694 0.3622 0.400 Uiso 0.41(4) 1 calc GR . P A 2
H34F H 0.9061 -0.2038 0.3211 0.400 Uiso 0.41(4) 1 calc GR . P A 2

loop_
_atom_site_aniso_label
_atom_site_aniso_U_11
_atom_site_aniso_U_22
_atom_site_aniso_U_33
_atom_site_aniso_U_23
_atom_site_aniso_U_13
_atom_site_aniso_U_12
O3 0.141(4) 0.097(3) 0.100(3) 0.013(2) 0.015(3) -0.004(3)
O4 0.154(4) 0.109(3) 0.088(3) -0.019(2) 0.032(3) -0.014(3)
C0AA 0.149(6) 0.077(3) 0.071(3) 0.004(2) 0.029(3) -0.015(3)
C6 0.150(6) 0.076(3) 0.077(3) -0.001(3) 0.031(4) -0.012(4)
C7 0.212(9) 0.072(3) 0.070(3) -0.003(3) 0.048(4) -0.027(4)
C8 0.162(7) 0.092(4) 0.072(3) 0.016(3) 0.016(4) -0.015(4)
C9 0.216(10) 0.097(5) 0.074(4) 0.014(3) 0.018(5) -0.022(6)
C10 0.165(7) 0.090(4) 0.082(4) -0.005(3) 0.029(4) -0.020(4)
C11 0.144(6) 0.094(4) 0.089(4) -0.006(3) 0.043(4) -0.033(4)
C12 0.141(6) 0.094(4) 0.097(4) 0.007(4) 0.049(4) -0.012(4)
O13 0.146(5) 0.124(4) 0.132(4) -0.021(3) 0.032(4) -0.033(4)
O14 0.199(7) 0.105(4) 0.104(4) 0.000(3) 0.003(4) -0.022(4)
C15 0.085(4) 0.099(4) 0.105(4) -0.014(3) 0.013(3) 0.002(3)
C16 0.174(7) 0.088(4) 0.089(4) 0.008(3) 0.032(4) -0.008(4)
C17 0.141(6) 0.089(4) 0.082(3) 0.014(3) 0.032(4) -0.013(4)
C18 0.244(11) 0.071(3) 0.064(3) 0.000(3) 0.048(5) -0.012(5)
O19 0.137(5) 0.162(6) 0.122(4) 0.012(4) 0.040(4) 0.007(4)
C20 0.225(10) 0.085(4) 0.094(4) -0.012(3) 0.056(5) -0.013(5)
C21 0.363(17) 0.096(5) 0.080(4) 0.000(4) 0.040(7) -0.007(8)
O22 0.255(8) 0.078(3) 0.149(5) -0.007(3) 0.089(5) -0.012(4)
C23 0.172(8) 0.115(6) 0.098(5) 0.027(4) 0.044(5) -0.013(5)
C24 0.096(4) 0.092(4) 0.107(4) -0.014(3) 0.016(3) -0.013(3)
C25 0.120(5) 0.098(4) 0.089(4) -0.011(3) 0.023(3) -0.009(4)
C26 0.126(6) 0.102(5) 0.094(4) -0.002(4) 0.018(4) -0.020(4)
C27 0.145(6) 0.082(3) 0.091(4) -0.006(3) 0.032(4) -0.007(4)
C28 0.152(7) 0.094(4) 0.101(5) 0.009(4) 0.017(5) -0.005(5)
C29 0.128(6) 0.101(4) 0.115(5) -0.003(4) 0.043(4) -0.023(4)
C30 0.216(10) 0.091(4) 0.087(4) -0.007(3) 0.033(5) -0.021(5)
C31 0.118(6) 0.132(6) 0.104(5) -0.035(4) 0.024(4) -0.001(4)
C32 0.163(8) 0.119(6) 0.114(6) -0.005(5) -0.003(5) -0.037(6)
C33 0.128(7) 0.109(5) 0.154(8) 0.014(5) 0.024(5) -0.012(5)
C34 0.36(4) 0.104(12) 0.110(11) -0.017(8) 0.068(17) -0.085(18)
C35 0.184(11) 0.230(14) 0.152(9) 0.047(9) 0.083(8) 0.067(10)
C39 0.123(8) 0.261(16) 0.147(9) 0.019(10) -0.014(6) -0.036(9)
Cl3 0.176(7) 0.109(4) 0.117(6) 0.009(3) 0.050(6) 0.019(4)
Cl2 0.110(2) 0.134(3) 0.0928(19) -0.0172(18) 0.0263(19) -0.0303(18)
C1C 0.082(9) 0.098(7) 0.101(9) -0.009(5) 0.024(7) 0.001(5)
Cl4 0.215(12) 0.105(4) 0.101(4) -0.015(3) 0.046(6) 0.046(6)
C34A 0.28(5) 0.073(15) 0.52(9) 0.04(3) 0.25(6) 0.05(2)

loop_
_atom_type_symbol
_atom_type_description
_atom_type_scat_dispersion_real
_atom_type_scat_dispersion_imag
_atom_type_scat_source
C C 0.0181 0.0091 'International Tables Vol C Tables 4.2.6.8 and 6.1.1.4'
H H 0.0000 0.0000 'International Tables Vol C Tables 4.2.6.8 and 6.1.1.4'
Cl Cl 0.3639 0.7018 'International Tables Vol C Tables 4.2.6.8 and 6.1.1.4'
O O 0.0492 0.0322 'International Tables Vol C Tables 4.2.6.8 and 6.1.1.4'

loop_
_geom_angle_atom_site_label_1
_geom_angle_atom_site_label_2
_geom_angle_atom_site_label_3
_geom_angle
_geom_angle_site_symmetry_1
_geom_angle_site_symmetry_3
C17 O3 C33 113.6(6) . .
C25 O4 C31 117.9(6) . .
C8 C0AA C17 123.1(8) . .
C11 C0AA C8 117.5(7) . .
C11 C0AA C17 119.4(6) . .
C10 C6 C16 118.8(6) . .
C17 C6 C10 119.6(7) . .
C17 C6 C16 121.7(8) . .
C8 C7 C9 121.1(10) . .
C8 C7 C12 120.9(6) . .
C12 C7 C9 118.0(9) . .
C0AA C8 C7 120.2(8) . .
C0AA C8 H8 119.9 . .
C7 C8 H8 119.9 . .
O14 C9 C7 115.8(9) . .
O14 C9 C18 126.2(8) . .
C18 C9 C7 117.9(10) . .
C6 C10 H10 119.6 . .
C26 C10 C6 120.9(7) . .
C26 C10 H10 119.6 . .
C0AA C11 C26 118.3(7) . .
C0AA C11 C29 122.7(7) . .
C29 C11 C26 119.0(8) . .
C28 C12 C7 119.5(7) . .
C29 C12 C7 117.4(7) . .
C29 C12 C28 123.0(9) . .
C26 O13 C32 117.4(8) . .
C39 O14 C9 114.5(8) . .
C24 C15 H15 120.3 . .
C25 C15 H15 120.3 . .
C25 C15 C24 119.4(7) . .
C6 C16 H16A 109.2 . .
C6 C16 H16B 109.2 . .
C6 C16 C27 112.1(6) . .
H16A C16 H16B 107.9 . .
C27 C16 H16A 109.2 . .
C27 C16 H16B 109.2 . .
O3 C17 C0AA 117.9(6) . .
O3 C17 C6 122.3(7) . .
C6 C17 C0AA 119.7(8) . .
C9 C18 C21 119.5(11) . .
C23 C18 C9 120.5(8) . .
C23 C18 C21 119.9(10) . .
C28 O19 C35 119.7(9) 7_656 .
C27 C20 H20 117.8 . .
C27 C20 C30 124.4(7) . .
C30 C20 H20 117.8 . .
C18 C21 H21A 109.4 . .
C18 C21 H21B 109.4 . .
H21A C21 H21B 108.0 . .
C30 C21 C18 111.1(7) 7_656 .
C30 C21 H21A 109.4 7_656 .
C30 C21 H21B 109.4 7_656 .
C24 O22 C34 114.3(10) . .
C24 O22 C34A 113.2(14) . .
C18 C23 H23 118.0 . .
C28 C23 C18 124.1(10) . .
C28 C23 H23 118.0 . .
O22 C24 C15 122.2(6) . .
O22 C24 C27 115.7(7) . .
C27 C24 C15 122.1(7) . .
O4 C25 C15 123.9(6) . .
O4 C25 C30 115.2(7) . .
C15 C25 C30 120.9(7) . .
C10 C26 C11 122.1(8) . .
C10 C26 O13 124.6(7) . .
O13 C26 C11 113.3(8) . .
C20 C27 C16 121.9(7) . .
C24 C27 C16 121.6(6) . .
C24 C27 C20 116.4(7) . .
O19 C28 C12 115.9(8) 7_656 .
C23 C28 C12 119.9(10) . .
C23 C28 O19 124.0(10) . 7_656
C11 C29 H29 119.4 . .
C12 C29 C11 121.2(8) . .
C12 C29 H29 119.4 . .
C20 C30 C21 121.9(8) . 7_656
C20 C30 C25 116.5(7) . .
C25 C30 C21 121.6(7) . 7_656
O4 C31 H31A 109.5 . .
O4 C31 H31B 109.5 . .
O4 C31 H31C 109.5 . .
H31A C31 H31B 109.5 . .
H31A C31 H31C 109.5 . .
H31B C31 H31C 109.5 . .
O13 C32 H32A 109.5 . .
O13 C32 H32B 109.5 . .
O13 C32 H32C 109.5 . .
H32A C32 H32B 109.5 . .
H32A C32 H32C 109.5 . .
H32B C32 H32C 109.5 . .
O3 C33 H33A 109.5 . .
O3 C33 H33B 109.5 . .
O3 C33 H33C 109.5 . .
H33A C33 H33B 109.5 . .
H33A C33 H33C 109.5 . .
H33B C33 H33C 109.5 . .
O22 C34 H34A 109.5 . .
O22 C34 H34B 109.5 . .
O22 C34 H34C 109.5 . .
H34A C34 H34B 109.5 . .
H34A C34 H34C 109.5 . .
H34B C34 H34C 109.5 . .
O19 C35 H35A 109.5 . .
O19 C35 H35B 109.5 . .
O19 C35 H35C 109.5 . .
H35A C35 H35B 109.5 . .
H35A C35 H35C 109.5 . .
H35B C35 H35C 109.5 . .
O14 C39 H39A 109.5 . .
O14 C39 H39B 109.5 . .
O14 C39 H39C 109.5 . .
H39A C39 H39B 109.5 . .
H39A C39 H39C 109.5 . .
H39B C39 H39C 109.5 . .
Cl3 C1C Cl2 111.2(8) . .
Cl3 C1C H1C 108.1 . .
Cl3 C1C Cl4 110.5(7) . .
Cl2 C1C H1C 108.1 . .
Cl2 C1C Cl4 110.7(8) . .
Cl4 C1C H1C 108.1 . .
O22 C34A H34D 109.5 . .
O22 C34A H34E 109.5 . .
O22 C34A H34F 109.5 . .
H34D C34A H34E 109.5 . .
H34D C34A H34F 109.5 . .
H34E C34A H34F 109.5 . .

loop_
_geom_bond_atom_site_label_1
_geom_bond_atom_site_label_2
_geom_bond_distance
_geom_bond_site_symmetry_2
O3 C17 1.352(9) .
O3 C33 1.428(10) .
O4 C25 1.372(9) .
O4 C31 1.419(8) .
C0AA C8 1.405(9) .
C0AA C11 1.392(11) .
C0AA C17 1.445(10) .
C6 C10 1.434(12) .
C6 C16 1.516(10) .
C6 C17 1.379(10) .
C7 C8 1.421(11) .
C7 C9 1.464(10) .
C7 C12 1.447(12) .
C8 H8 0.9500 .
C9 O14 1.347(12) .
C9 C18 1.408(13) .
C10 H10 0.9500 .
C10 C26 1.305(11) .
C11 C26 1.445(10) .
C11 C29 1.410(11) .
C12 C28 1.443(11) .
C12 C29 1.364(11) .
O13 C26 1.405(10) .
O13 C32 1.448(10) .
O14 C39 1.340(13) .
C15 H15 0.9500 .
C15 C24 1.391(10) .
C15 C25 1.377(10) .
C16 H16A 0.9900 .
C16 H16B 0.9900 .
C16 C27 1.527(10) .
C18 C21 1.514(11) .
C18 C23 1.400(13) .
O19 C28 1.361(11) 7_656
O19 C35 1.412(12) .
C20 H20 0.9500 .
C20 C27 1.382(10) .
C20 C30 1.388(11) .
C21 H21A 0.9900 .
C21 H21B 0.9900 .
C21 C30 1.509(11) 7_656
O22 C24 1.368(9) .
O22 C34 1.480(13) .
O22 C34A 1.449(17) .
C23 H23 0.9500 .
C23 C28 1.298(12) .
C24 C27 1.370(9) .
C25 C30 1.395(11) .
C28 O19 1.361(11) 7_656
C29 H29 0.9500 .
C30 C21 1.509(11) 7_656
C31 H31A 0.9800 .
C31 H31B 0.9800 .
C31 H31C 0.9800 .
C32 H32A 0.9800 .
C32 H32B 0.9800 .
C32 H32C 0.9800 .
C33 H33A 0.9800 .
C33 H33B 0.9800 .
C33 H33C 0.9800 .
C34 H34A 0.9800 .
C34 H34B 0.9800 .
C34 H34C 0.9800 .
C35 H35A 0.9800 .
C35 H35B 0.9800 .
C35 H35C 0.9800 .
C39 H39A 0.9800 .
C39 H39B 0.9800 .
C39 H39C 0.9800 .
Cl3 C1C 1.736(13) .
Cl2 C1C 1.736(10) .
C1C H1C 1.0000 .
C1C Cl4 1.759(12) .
C34A H34D 0.9800 .
C34A H34E 0.9800 .
C34A H34F 0.9800 .

loop_
_geom_torsion_atom_site_label_1
_geom_torsion_atom_site_label_2
_geom_torsion_atom_site_label_3
_geom_torsion_atom_site_label_4
_geom_torsion
_geom_torsion_site_symmetry_4
O4 C25 C30 C20 -176.4(9) .
O4 C25 C30 C21 4.9(14) 7_656
C0AA C11 C26 C10 1.6(11) .
C0AA C11 C26 O13 -178.3(6) .
C0AA C11 C29 C12 -1.2(10) .
C6 C10 C26 C11 -0.6(11) .
C6 C10 C26 O13 179.2(7) .
C6 C16 C27 C20 22.9(12) .
C6 C16 C27 C24 -153.5(8) .
C7 C9 O14 C39 87.1(10) .
C7 C9 C18 C21 -179.1(7) .
C7 C9 C18 C23 -1.9(10) .
C7 C12 C28 O19 177.3(6) 7_656
C7 C12 C28 C23 3.1(11) .
C7 C12 C29 C11 0.5(10) .
C8 C0AA C11 C26 -178.8(6) .
C8 C0AA C11 C29 0.0(9) .
C8 C0AA C17 O3 0.8(9) .
C8 C0AA C17 C6 177.1(6) .
C8 C7 C9 O14 -2.8(10) .
C8 C7 C9 C18 -178.4(6) .
C8 C7 C12 C28 177.8(6) .
C8 C7 C12 C29 1.3(9) .
C9 C7 C8 C0AA 178.1(6) .
C9 C7 C12 C28 -2.6(9) .
C9 C7 C12 C29 -179.2(6) .
C9 C18 C21 C30 112.4(11) 7_656
C9 C18 C23 C28 2.4(11) .
C10 C6 C16 C27 74.9(9) .
C10 C6 C17 O3 177.8(6) .
C10 C6 C17 C0AA 1.7(9) .
C11 C0AA C8 C7 1.8(9) .
C11 C0AA C17 O3 -177.0(6) .
C11 C0AA C17 C6 -0.7(9) .
C12 C7 C8 C0AA -2.4(9) .
C12 C7 C9 O14 177.6(6) .
C12 C7 C9 C18 2.1(9) .
O14 C9 C18 C21 5.9(11) .
O14 C9 C18 C23 -176.9(7) .
C15 C24 C27 C16 179.6(7) .
C15 C24 C27 C20 3.0(12) .
C15 C25 C30 C20 5.4(14) .
C15 C25 C30 C21 -173.4(10) 7_656
C16 C6 C10 C26 179.3(7) .
C16 C6 C17 O3 -2.5(9) .
C16 C6 C17 C0AA -178.6(6) .
C17 C0AA C8 C7 -176.1(5) .
C17 C0AA C11 C26 -0.9(9) .
C17 C0AA C11 C29 177.9(6) .
C17 C6 C10 C26 -1.0(10) .
C17 C6 C16 C27 -104.8(8) .
C18 C9 O14 C39 -97.8(11) .
C18 C23 C28 C12 -3.0(12) .
C18 C23 C28 O19 -176.7(7) 7_656
C21 C18 C23 C28 179.6(8) .
O22 C24 C27 C16 -3.3(12) .
O22 C24 C27 C20 -179.9(8) .
C23 C18 C21 C30 -64.8(14) 7_656
C24 C15 C25 O4 179.0(7) .
C24 C15 C25 C30 -2.9(12) .
C25 C15 C24 O22 -178.4(7) .
C25 C15 C24 C27 -1.5(11) .
C26 C11 C29 C12 177.7(7) .
C27 C20 C30 C21 174.9(11) 7_656
C27 C20 C30 C25 -3.9(17) .
C28 C12 C29 C11 -175.9(6) .
C29 C11 C26 C10 -177.3(7) .
C29 C11 C26 O13 2.8(10) .
C29 C12 C28 O19 -6.3(11) 7_656
C29 C12 C28 C23 179.5(7) .
C30 C20 C27 C16 -176.8(10) .
C30 C20 C27 C24 -0.2(16) .
C31 O4 C25 C15 0.4(11) .
C31 O4 C25 C30 -177.8(7) .
C32 O13 C26 C10 -0.3(11) .
C32 O13 C26 C11 179.6(7) .
C33 O3 C17 C0AA -82.4(8) .
C33 O3 C17 C6 101.3(8) .
C34 O22 C24 C15 -23(2) .
C34 O22 C24 C27 160(2) .
C34A O22 C24 C15 25(4) .
C34A O22 C24 C27 -152(4) .
